data_7231530
loop_
_publ_author_name
'Behera, Jogendra Nath'
'Tiwari, Ranjay K.'

_publ_section_title
;
 Hybrid materials based on transition Metal-BTC-Benzimidazole: Solvent
 assisted crystallographic and structural switching
;
_journal_name_full CrystEngComm
_journal_paper_doi 10.1039/C8CE01299G
_journal_year 2018
_chemical_formula_moiety '0.33(C60 H42 Cu3 N12 O12)'
_chemical_formula_sum 'C20 H14 Cu N4 O4'
_chemical_formula_weight 437.89
_space_group_crystal_system trigonal
_space_group_IT_number 148
_space_group_name_Hall '-R 3'
_space_group_name_H-M_alt 'R -3'
_symmetry_space_group_name_Hall '-R 3'
_symmetry_space_group_name_H-M 'R -3 :H'
_atom_sites_solution_hydrogens geom
_atom_sites_solution_primary direct
_audit_creation_date 2017-04-04
_audit_creation_method
;
Olex2 1.2
(compiled 2016.02.19 svn.r3266 for OlexSys, GUI svn.r5155)
;
_audit_update_record
;
2017-09-21 deposited with the CCDC.
2018-09-14 downloaded from the CCDC.
;
_cell_angle_alpha 90
_cell_angle_beta 90
_cell_angle_gamma 120
_cell_formula_units_Z 9
_cell_length_a 18.8612(3)
_cell_length_b 18.8612(3)
_cell_length_c 17.5446(4)
_cell_measurement_reflns_used 7304
_cell_measurement_temperature 296(2)
_cell_measurement_theta_max 26.24
_cell_measurement_theta_min 2.64
_cell_volume 5405.21(17)
_computing_cell_refinement 'SAINT v7.68A (Bruker, 2009)'
_computing_data_reduction 'SAINT v7.68A (Bruker, 2009)'
_computing_molecular_graphics 'Olex2 (Dolomanov et al., 2009)'
_computing_publication_material 'Olex2 (Dolomanov et al., 2009)'
_computing_structure_refinement 'ShelXL (Sheldrick, 2015)'
_computing_structure_solution 'ShelXT (Sheldrick, 2015)'
_diffrn_ambient_temperature 296.15
_diffrn_measured_fraction_theta_full 0.973
_diffrn_measured_fraction_theta_max 0.973
_diffrn_measurement_device_type 'Bruker APEX-II CCD'
_diffrn_measurement_method '\f and \w scans'
_diffrn_radiation_monochromator graphite
_diffrn_radiation_type MoK\a
_diffrn_radiation_wavelength 0.71073
_diffrn_reflns_av_R_equivalents 0.0379
_diffrn_reflns_av_unetI/netI 0.0171
_diffrn_reflns_Laue_measured_fraction_full 0.973
_diffrn_reflns_Laue_measured_fraction_max 0.973
_diffrn_reflns_limit_h_max 22
_diffrn_reflns_limit_h_min -22
_diffrn_reflns_limit_k_max 22
_diffrn_reflns_limit_k_min -22
_diffrn_reflns_limit_l_max 21
_diffrn_reflns_limit_l_min -19
_diffrn_reflns_number 23206
_diffrn_reflns_point_group_measured_fraction_full 0.973
_diffrn_reflns_point_group_measured_fraction_max 0.973
_diffrn_reflns_theta_full 25.496
_diffrn_reflns_theta_max 25.496
_diffrn_reflns_theta_min 2.636
_diffrn_standards_number 0
_exptl_absorpt_coefficient_mu 0.937
_exptl_absorpt_correction_T_max 0.7467
_exptl_absorpt_correction_T_min 0.6934
_exptl_absorpt_correction_type none
_exptl_absorpt_process_details
;
SADABS-2008/1 (Bruker,2008) was used for absorption correction.
wR2(int) was 0.0558 before and 0.0436 after correction.
The Ratio of minimum to maximum transmission is 0.9286.
The \l/2 correction factor is 0.0015.
;
_exptl_crystal_density_diffrn 1.211
_exptl_crystal_F_000 2007
_refine_diff_density_max 0.619
_refine_diff_density_min -0.403
_refine_diff_density_rms 0.094
_refine_ls_extinction_method none
_refine_ls_goodness_of_fit_ref 1.095
_refine_ls_hydrogen_treatment constr
_refine_ls_matrix_type full
_refine_ls_number_parameters 133
_refine_ls_number_reflns 2178
_refine_ls_number_restraints 0
_refine_ls_restrained_S_all 1.095
_refine_ls_R_factor_all 0.0438
_refine_ls_R_factor_gt 0.0394
_refine_ls_shift/su_max 0.000
_refine_ls_shift/su_mean 0.000
_refine_ls_structure_factor_coef Fsqd
_refine_ls_weighting_details 'w=1/[\s^2^(Fo^2^)+(0.0859P)^2^+4.0040P] where P=(Fo^2^+2Fc^2^)/3'
_refine_ls_weighting_scheme calc
_refine_ls_wR_factor_gt 0.1171
_refine_ls_wR_factor_ref 0.1220
_reflns_Friedel_coverage 0.000
_reflns_number_gt 1967
_reflns_number_total 2178
_reflns_threshold_expression 'I > 2\s(I)'
_cod_data_source_file c8ce01299g2.cif
_cod_data_source_block rhombohedralr3
_cod_original_cell_volume 5405.2(2)
_cod_database_code 7231530
_shelx_shelxl_version_number 2014/7
_shelx_space_group_comment
;
The symmetry employed for this shelxl refinement is uniquely defined
by the following loop, which should always be used as a source of
symmetry information in preference to the above space-group names.
They are only intended as comments.
;
_olex2_refinement_description
;
1. Others
 Fixed Uiso: H006(0.056) H008(0.036) H00B(0.051) H00C(0.076) H00D(0.069)
 H00E(0.103) H00F(0.102)
 Fixed X: Cu01(0.5) H006(0.6092) H008(0.7196) H00B(0.6306) H00C(0.4706)
 H00D(0.3382) H00E(0.3301) H00F(0.2651)
 Fixed Y: Cu01(0.5) H006(0.5266) H008(0.4737) H00B(0.5514) H00C(0.4506)
 H00D(0.4203) H00E(0.3847) H00F(0.3704)
 Fixed Z: Cu01(0.5) H006(0.2433) H008(0.4999) H00B(0.3753) H00C(0.147)
 H00D(0.3826) H00E(0.1561) H00F(0.2705)
;
_olex2_submission_special_instructions 'No special instructions were received'

loop_
_space_group_symop_operation_xyz
'x, y, z'
'-y, x-y, z'
'-x+y, -x, z'
'x+2/3, y+1/3, z+1/3'
'-y+2/3, x-y+1/3, z+1/3'
'-x+y+2/3, -x+1/3, z+1/3'
'x+1/3, y+2/3, z+2/3'
'-y+1/3, x-y+2/3, z+2/3'
'-x+y+1/3, -x+2/3, z+2/3'
'-x, -y, -z'
'y, -x+y, -z'
'x-y, x, -z'
'-x+2/3, -y+1/3, -z+1/3'
'y+2/3, -x+y+1/3, -z+1/3'
'x-y+2/3, x+1/3, -z+1/3'
'-x+1/3, -y+2/3, -z+2/3'
'y+1/3, -x+y+2/3, -z+2/3'
'x-y+1/3, x+2/3, -z+2/3'

loop_
_atom_site_label
_atom_site_type_symbol
_atom_site_fract_x
_atom_site_fract_y
_atom_site_fract_z
_atom_site_U_iso_or_equiv
_atom_site_adp_type
_atom_site_occupancy
_atom_site_site_symmetry_order
_atom_site_calc_flag
_atom_site_refinement_flags_posn
_atom_site_refinement_flags_adp
_atom_site_refinement_flags_occupancy
Cu01 Cu 0.5000 0.5000 0.5000 0.02729(19) Uani 1 2 d S T P
O002 O 0.59013(9) 0.47639(9) 0.50842(10) 0.0324(4) Uani 1 1 d . . .
O003 O 0.48214(9) 0.35322(10) 0.49643(11) 0.0384(4) Uani 1 1 d . . .
N004 N 0.50992(12) 0.49893(11) 0.38783(13) 0.0351(5) Uani 1 1 d . . .
C005 C 0.55738(13) 0.39937(13) 0.50135(13) 0.0285(5) Uani 1 1 d . . .
N006 N 0.57063(14) 0.51297(15) 0.27616(13) 0.0466(6) Uani 1 1 d . . .
H006 H 0.6092 0.5266 0.2433 0.056 Uiso 1 1 calc R . .
C007 C 0.61423(12) 0.36536(12) 0.50000(13) 0.0279(5) Uani 1 1 d . . .
C008 C 0.69831(13) 0.41733(12) 0.49997(14) 0.0299(5) Uani 1 1 d . . .
H008 H 0.7196 0.4737 0.4999 0.036 Uiso 1 1 calc R . .
C009 C 0.45024(15) 0.46527(15) 0.33132(15) 0.0371(5) Uani 1 1 d . . .
C00A C 0.48782(17) 0.47371(18) 0.26103(15) 0.0420(6) Uani 1 1 d . . .
C00B C 0.57990(16) 0.52591(17) 0.35121(16) 0.0427(6) Uani 1 1 d . . .
H00B H 0.6306 0.5514 0.3753 0.051 Uiso 1 1 calc R . .
C00C C 0.4446(2) 0.4444(2) 0.19357(19) 0.0635(8) Uani 1 1 d . . .
H00C H 0.4706 0.4506 0.1470 0.076 Uiso 1 1 calc R . .
C00D C 0.36463(17) 0.4262(2) 0.33640(19) 0.0578(8) Uani 1 1 d . . .
H00D H 0.3382 0.4203 0.3826 0.069 Uiso 1 1 calc R . .
C00E C 0.3617(3) 0.4059(3) 0.1998(2) 0.0860(13) Uani 1 1 d . . .
H00E H 0.3301 0.3847 0.1561 0.103 Uiso 1 1 calc R . .
C00F C 0.3220(2) 0.3969(3) 0.2695(3) 0.0853(12) Uani 1 1 d . . .
H00F H 0.2651 0.3704 0.2705 0.102 Uiso 1 1 calc R . .

loop_
_atom_site_aniso_label
_atom_site_aniso_U_11
_atom_site_aniso_U_22
_atom_site_aniso_U_33
_atom_site_aniso_U_23
_atom_site_aniso_U_13
_atom_site_aniso_U_12
Cu01 0.0241(2) 0.0266(2) 0.0364(3) -0.00335(13) 0.00028(13) 0.01665(17)
O002 0.0276(8) 0.0259(8) 0.0483(10) -0.0065(7) -0.0026(7) 0.0167(7)
O003 0.0229(8) 0.0328(9) 0.0601(11) -0.0097(8) -0.0037(7) 0.0144(7)
N004 0.0300(10) 0.0394(11) 0.0404(12) -0.0013(8) 0.0023(8) 0.0207(9)
C005 0.0253(10) 0.0284(11) 0.0346(11) -0.0054(8) -0.0027(8) 0.0155(9)
N006 0.0435(12) 0.0539(13) 0.0445(13) 0.0041(10) 0.0125(9) 0.0259(11)
C007 0.0229(10) 0.0237(10) 0.0382(12) -0.0026(8) -0.0018(8) 0.0125(8)
C008 0.0259(10) 0.0215(10) 0.0429(13) -0.0012(8) -0.0018(9) 0.0123(8)
C009 0.0352(12) 0.0369(12) 0.0412(13) -0.0049(10) -0.0026(10) 0.0194(10)
C00A 0.0477(15) 0.0414(14) 0.0411(14) -0.0023(11) 0.0008(11) 0.0253(12)
C00B 0.0334(12) 0.0485(15) 0.0464(14) 0.0006(11) 0.0044(11) 0.0207(11)
C00C 0.077(2) 0.073(2) 0.0434(16) -0.0073(15) -0.0042(15) 0.0399(19)
C00D 0.0352(14) 0.072(2) 0.0575(18) -0.0130(15) -0.0030(12) 0.0208(14)
C00E 0.076(3) 0.115(3) 0.064(2) -0.031(2) -0.0300(19) 0.045(2)
C00F 0.0456(18) 0.114(3) 0.078(2) -0.021(2) -0.0164(17) 0.026(2)

loop_
_atom_type_symbol
_atom_type_description
_atom_type_scat_dispersion_real
_atom_type_scat_dispersion_imag
_atom_type_scat_source
C C 0.0033 0.0016 'International Tables Vol C Tables 4.2.6.8 and 6.1.1.4'
H H 0.0000 0.0000 'International Tables Vol C Tables 4.2.6.8 and 6.1.1.4'
Cu Cu 0.3201 1.2651 'International Tables Vol C Tables 4.2.6.8 and 6.1.1.4'
N N 0.0061 0.0033 'International Tables Vol C Tables 4.2.6.8 and 6.1.1.4'
O O 0.0106 0.0060 'International Tables Vol C Tables 4.2.6.8 and 6.1.1.4'

loop_
_geom_angle_atom_site_label_1
_geom_angle_atom_site_label_2
_geom_angle_atom_site_label_3
_geom_angle
_geom_angle_site_symmetry_1
_geom_angle_site_symmetry_3
O002 Cu01 O002 180.0 . 10_666
O002 Cu01 N004 91.40(8) . 10_666
O002 Cu01 N004 91.40(8) 10_666 .
O002 Cu01 N004 88.60(8) . .
O002 Cu01 N004 88.60(8) 10_666 10_666
N004 Cu01 N004 180.0 10_666 .
C005 O002 Cu01 105.71(13) . .
C009 N004 Cu01 130.86(16) . .
C00B N004 Cu01 124.17(18) . .
C00B N004 C009 104.7(2) . .
O002 C005 C007 116.63(18) . .
O003 C005 O002 122.73(19) . .
O003 C005 C007 120.64(19) . .
C00A N006 H006 126.3 . .
C00B N006 H006 126.3 . .
C00B N006 C00A 107.3(2) . .
C008 C007 C005 120.48(18) . .
C008 C007 C005 120.02(18) 2_655 .
C008 C007 C008 119.5(2) . 2_655
C007 C008 C007 120.5(2) . 3_665
C007 C008 H008 119.7 . .
C007 C008 H008 119.7 3_665 .
N004 C009 C00D 130.5(2) . .
C00A C009 N004 109.2(2) . .
C00A C009 C00D 120.2(3) . .
N006 C00A C009 105.4(2) . .
N006 C00A C00C 131.4(3) . .
C00C C00A C009 123.2(3) . .
N004 C00B N006 113.3(2) . .
N004 C00B H00B 123.4 . .
N006 C00B H00B 123.4 . .
C00A C00C H00C 122.1 . .
C00E C00C C00A 115.7(3) . .
C00E C00C H00C 122.1 . .
C009 C00D H00D 121.8 . .
C00F C00D C009 116.5(3) . .
C00F C00D H00D 121.8 . .
C00C C00E H00E 118.7 . .
C00C C00E C00F 122.6(3) . .
C00F C00E H00E 118.7 . .
C00D C00F C00E 121.9(3) . .
C00D C00F H00F 119.1 . .
C00E C00F H00F 119.1 . .

loop_
_geom_bond_atom_site_label_1
_geom_bond_atom_site_label_2
_geom_bond_distance
_geom_bond_site_symmetry_2
Cu01 O002 1.9665(14) .
Cu01 O002 1.9666(14) 10_666
Cu01 N004 1.978(2) 10_666
Cu01 N004 1.978(2) .
O002 C005 1.269(3) .
O003 C005 1.242(3) .
N004 C009 1.392(3) .
N004 C00B 1.320(3) .
C005 C007 1.500(3) .
N006 H006 0.8600 .
N006 C00A 1.379(3) .
N006 C00B 1.335(4) .
C007 C008 1.386(3) .
C007 C008 1.393(3) 2_655
C008 C007 1.393(3) 3_665
C008 H008 0.9300 .
C009 C00A 1.391(4) .
C009 C00D 1.403(4) .
C00A C00C 1.386(4) .
C00B H00B 0.9300 .
C00C H00C 0.9300 .
C00C C00E 1.360(6) .
C00D H00D 0.9300 .
C00D C00F 1.373(5) .
C00E H00E 0.9300 .
C00E C00F 1.398(7) .
C00F H00F 0.9300 .

loop_
_geom_torsion_atom_site_label_1
_geom_torsion_atom_site_label_2
_geom_torsion_atom_site_label_3
_geom_torsion_atom_site_label_4
_geom_torsion
_geom_torsion_site_symmetry_1
_geom_torsion_site_symmetry_4
Cu01 O002 C005 O003 -4.9(3) . .
Cu01 O002 C005 C007 175.72(16) . .
Cu01 N004 C009 C00A -174.28(17) . .
Cu01 N004 C009 C00D 4.5(4) . .
Cu01 N004 C00B N006 175.00(17) . .
O002 C005 C007 C008 173.7(2) . 2_655
O002 C005 C007 C008 -5.3(3) . .
O003 C005 C007 C008 -5.7(4) . 2_655
O003 C005 C007 C008 175.3(2) . .
N004 C009 C00A N006 -0.2(3) . .
N004 C009 C00A C00C 178.4(3) . .
N004 C009 C00D C00F -177.9(3) . .
C005 C007 C008 C007 178.92(15) . 3_665
N006 C00A C00C C00E 178.0(4) . .
C008 C007 C008 C007 -0.1(5) 2_655 3_665
C009 N004 C00B N006 0.3(3) . .
C009 C00A C00C C00E -0.1(5) . .
C009 C00D C00F C00E -0.2(6) . .
C00A N006 C00B N004 -0.4(3) . .
C00A C009 C00D C00F 0.7(5) . .
C00A C00C C00E C00F 0.6(7) . .
C00B N004 C009 C00A -0.1(3) . .
C00B N004 C009 C00D 178.7(3) . .
C00B N006 C00A C009 0.3(3) . .
C00B N006 C00A C00C -178.0(3) . .
C00C C00E C00F C00D -0.5(8) . .
C00D C009 C00A N006 -179.1(3) . .
C00D C009 C00A C00C -0.6(4) . .
